data_7116831
loop_
_publ_author_name
'Sreekumar Pankajakshan'
'Zhi Guang Chng'
'Rakesh Ganguly'
'Teck Peng Loh'

_publ_section_title
;
 Copper-catalyzed aerobic carboxygenation and N-arylation of
 [1,2,3]triazolo[1,5-a]pyridines towards pyridinium triazolinone ylides
;
_journal_name_full Chem.Commun.
_journal_page_first 5929
_journal_paper_doi 10.1039/C4cc10061A
_journal_volume 51
_journal_year 2015
_chemical_formula_sum 'C12 H9 N3 O'
_chemical_formula_weight 211.22
_space_group_crystal_system monoclinic
_space_group_IT_number 15
_space_group_name_Hall '-C 2yc'
_space_group_name_H-M_alt 'C 1 2/c 1'
_symmetry_space_group_name_Hall '-C 2yc'
_symmetry_space_group_name_H-M 'C 1 2/c 1'
_atom_sites_solution_hydrogens geom
_audit_update_record
;
2014-11-20 deposited with the CCDC.
2015-02-20 downloaded from the CCDC.
;
_cell_angle_alpha 90
_cell_angle_beta 103.778(8)
_cell_angle_gamma 90
_cell_formula_units_Z 8
_cell_length_a 11.477(3)
_cell_length_b 8.789(2)
_cell_length_c 19.955(6)
_cell_measurement_reflns_used 3001
_cell_measurement_temperature 443.(2)
_cell_measurement_theta_max 30.5944
_cell_measurement_theta_min 2.9516
_cell_volume 1955.0(9)
_computing_cell_refinement 'SAINT V8.34A (Bruker AXS Inc., 2013)'
_computing_data_reduction 'SAINT V8.34A (Bruker AXS Inc., 2013)'
_computing_structure_refinement 'SHELXL-2013 (Sheldrick, 2013)'
_diffrn_ambient_temperature 443.(2)
_diffrn_detector_area_resol_mean 8.3333
_diffrn_measured_fraction_theta_full 0.997
_diffrn_measured_fraction_theta_max 0.997
_diffrn_radiation_wavelength 0.71073
_diffrn_reflns_av_R_equivalents 0.0581
_diffrn_reflns_av_unetI/netI 0.0500
_diffrn_reflns_limit_h_max 11
_diffrn_reflns_limit_h_min -16
_diffrn_reflns_limit_k_max 12
_diffrn_reflns_limit_k_min -12
_diffrn_reflns_limit_l_max 28
_diffrn_reflns_limit_l_min -28
_diffrn_reflns_number 19517
_diffrn_reflns_theta_full 31.06
_diffrn_reflns_theta_max 31.06
_diffrn_reflns_theta_min 2.95
_exptl_absorpt_coefficient_mu 0.096
_exptl_absorpt_correction_T_max 0.99
_exptl_absorpt_correction_T_min 0.92
_exptl_absorpt_correction_type multi-scan
_exptl_absorpt_process_details 'SADABS V2012/1 (Bruker AXS Inc.)'
_exptl_crystal_colour yellow
_exptl_crystal_density_diffrn 1.435
_exptl_crystal_density_method 'not measured'
_exptl_crystal_description plate
_exptl_crystal_F_000 880
_exptl_crystal_size_max 0.420
_exptl_crystal_size_mid 0.400
_exptl_crystal_size_min 0.060
_refine_diff_density_max 0.390
_refine_diff_density_min -0.228
_refine_ls_extinction_method none
_refine_ls_goodness_of_fit_ref 1.035
_refine_ls_hydrogen_treatment constr
_refine_ls_matrix_type full
_refine_ls_number_parameters 145
_refine_ls_number_reflns 3133
_refine_ls_number_restraints 0
_refine_ls_restrained_S_all 1.035
_refine_ls_R_factor_all 0.0781
_refine_ls_R_factor_gt 0.0491
_refine_ls_shift/su_max 0.001
_refine_ls_shift/su_mean 0.000
_refine_ls_structure_factor_coef Fsqd
_refine_ls_weighting_details 'w=1/[\s^2^(Fo^2^)+(0.0654P)^2^+0.7578P] where P=(Fo^2^+2Fc^2^)/3'
_refine_ls_weighting_scheme calc
_refine_ls_wR_factor_gt 0.1180
_refine_ls_wR_factor_ref 0.1331
_reflns_number_gt 2235
_reflns_number_total 3133
_reflns_threshold_expression 'I > 2\s(I)'
_cod_data_source_file c4cc10061a21.cif
_cod_data_source_block I_a
_cod_database_code 7116831

loop_
_space_group_symop_operation_xyz
'x, y, z'
'-x, y, -z+1/2'
'x+1/2, y+1/2, z'
'-x+1/2, y+1/2, -z+1/2'
'-x, -y, -z'
'x, -y, z-1/2'
'-x+1/2, -y+1/2, -z'
'x+1/2, -y+1/2, z-1/2'

loop_
_atom_site_type_symbol
_atom_site_label
_atom_site_fract_x
_atom_site_fract_y
_atom_site_fract_z
_atom_site_U_iso_or_equiv
_atom_site_adp_type
_atom_site_calc_flag
_atom_site_refinement_flags_adp
_atom_site_refinement_flags_posn
_atom_site_occupancy
C C1 0.53996(13) 0.46465(15) 0.61050(7) 0.0176(3) Uani d . . 1
H H1 0.4834 0.522 0.5796 0.021 Uiso calc U R 1
C C2 0.57140(13) 0.50052(15) 0.67839(7) 0.0190(3) Uani d . . 1
H H2 0.5351 0.5835 0.694 0.023 Uiso calc U R 1
C C3 0.65793(12) 0.41553(15) 0.72635(7) 0.0186(3) Uani d . . 1
H H3 0.678 0.442 0.7728 0.022 Uiso calc U R 1
C C4 0.71159(12) 0.29342(15) 0.70296(7) 0.0173(3) Uani d . . 1
H H4 0.7692 0.2364 0.7334 0.021 Uiso calc U R 1
C C5 0.67862(11) 0.25578(14) 0.63289(7) 0.0144(3) Uani d . . 1
C C6 0.70941(12) 0.13423(15) 0.59267(7) 0.0150(3) Uani d . . 1
C C7 0.62334(11) 0.07578(14) 0.46590(7) 0.0136(3) Uani d . . 1
C C8 0.69900(13) -0.04716(15) 0.46325(7) 0.0185(3) Uani d . . 1
H H8 0.7605 -0.0716 0.5013 0.022 Uiso calc U R 1
C C9 0.68124(13) -0.13282(15) 0.40298(8) 0.0208(3) Uani d . . 1
H H9 0.7307 -0.2157 0.401 0.025 Uiso calc U R 1
C C10 0.59068(13) -0.09574(16) 0.34609(7) 0.0210(3) Uani d . . 1
H H10 0.5798 -0.1529 0.3059 0.025 Uiso calc U R 1
C C11 0.51613(13) 0.02687(16) 0.34916(7) 0.0213(3) Uani d . . 1
H H11 0.4555 0.0518 0.3108 0.026 Uiso calc U R 1
C C12 0.53122(12) 0.11275(15) 0.40900(7) 0.0177(3) Uani d . . 1
H H12 0.4804 0.1941 0.4111 0.021 Uiso calc U R 1
N N1 0.59409(10) 0.34093(12) 0.58853(6) 0.0135(2) Uani d . . 1
N N2 0.56636(10) 0.29164(12) 0.52380(6) 0.0159(2) Uani d . . 1
N N3 0.63787(10) 0.16434(12) 0.52704(6) 0.0138(2) Uani d . . 1
O O1 0.77908(9) 0.02554(11) 0.61008(5) 0.0223(2) Uani d . . 1

loop_
_atom_site_aniso_label
_atom_site_aniso_U_11
_atom_site_aniso_U_22
_atom_site_aniso_U_33
_atom_site_aniso_U_12
_atom_site_aniso_U_13
_atom_site_aniso_U_23
C1 0.0199(7) 0.0169(6) 0.0159(7) 0.0046(5) 0.0040(5) 0.0009(5)
C2 0.0236(7) 0.0174(6) 0.0172(7) 0.0018(5) 0.0076(6) -0.0017(5)
C3 0.0237(7) 0.0200(6) 0.0119(6) -0.0024(5) 0.0037(5) -0.0014(5)
C4 0.0190(6) 0.0194(6) 0.0122(6) 0.0000(5) 0.0013(5) 0.0021(5)
C5 0.0143(6) 0.0152(5) 0.0134(6) 0.0005(5) 0.0027(5) 0.0018(5)
C6 0.0150(6) 0.0177(6) 0.0119(6) 0.0004(5) 0.0022(5) 0.0015(4)
C7 0.0162(6) 0.0141(5) 0.0111(6) -0.0024(4) 0.0045(5) -0.0006(4)
C8 0.0214(7) 0.0178(6) 0.0161(6) 0.0013(5) 0.0042(5) 0.0014(5)
C9 0.0246(7) 0.0177(6) 0.0216(7) 0.0013(5) 0.0085(6) -0.0020(5)
C10 0.0254(7) 0.0220(6) 0.0165(7) -0.0045(5) 0.0065(6) -0.0050(5)
C11 0.0216(7) 0.0244(7) 0.0159(7) -0.0019(6) 0.0004(5) -0.0028(5)
C12 0.0180(6) 0.0184(6) 0.0160(6) 0.0011(5) 0.0023(5) -0.0014(5)
N1 0.0148(5) 0.0145(5) 0.0111(5) 0.0005(4) 0.0029(4) 0.0007(4)
N2 0.0202(6) 0.0149(5) 0.0118(5) 0.0039(4) 0.0024(4) -0.0004(4)
N3 0.0158(5) 0.0139(5) 0.0110(5) 0.0021(4) 0.0020(4) 0.0012(4)
O1 0.0248(5) 0.0242(5) 0.0158(5) 0.0109(4) 0.0005(4) 0.0016(4)

loop_
_atom_type_symbol
_atom_type_description
_atom_type_scat_dispersion_real
_atom_type_scat_dispersion_imag
_atom_type_scat_source
C C 0.0033 0.0016 'International Tables Vol C Tables 4.2.6.8 and 6.1.1.4'
H H 0.0000 0.0000 'International Tables Vol C Tables 4.2.6.8 and 6.1.1.4'
N N 0.0061 0.0033 'International Tables Vol C Tables 4.2.6.8 and 6.1.1.4'
O O 0.0106 0.0060 'International Tables Vol C Tables 4.2.6.8 and 6.1.1.4'

loop_
_geom_angle_atom_site_label_1
_geom_angle_atom_site_label_2
_geom_angle_atom_site_label_3
_geom_angle
C2 C1 N1 118.06(12)
C2 C1 H1 121.0
N1 C1 H1 121.0
C1 C2 C3 122.02(13)
C1 C2 H2 119.0
C3 C2 H2 119.0
C4 C3 C2 118.78(13)
C4 C3 H3 120.6
C2 C3 H3 120.6
C3 C4 C5 119.22(12)
C3 C4 H4 120.4
C5 C4 H4 120.4
N1 C5 C4 119.89(12)
N1 C5 C6 106.08(11)
C4 C5 C6 133.92(12)
O1 C6 N3 127.21(12)
O1 C6 C5 130.28(12)
N3 C6 C5 102.49(11)
C12 C7 C8 120.55(12)
C12 C7 N3 118.84(12)
C8 C7 N3 120.61(12)
C9 C8 C7 119.15(13)
C9 C8 H8 120.4
C7 C8 H8 120.4
C10 C9 C8 120.57(13)
C10 C9 H9 119.7
C8 C9 H9 119.7
C9 C10 C11 119.85(13)
C9 C10 H10 120.1
C11 C10 H10 120.1
C10 C11 C12 120.59(13)
C10 C11 H11 119.7
C12 C11 H11 119.7
C11 C12 C7 119.29(13)
C11 C12 H12 120.4
C7 C12 H12 120.4
N2 N1 C5 114.80(11)
N2 N1 C1 123.13(11)
C5 N1 C1 122.03(12)
N1 N2 N3 102.53(10)
N2 N3 C6 114.09(10)
N2 N3 C7 117.15(10)
C6 N3 C7 128.57(11)

loop_
_geom_bond_atom_site_label_1
_geom_bond_atom_site_label_2
_geom_bond_distance
C1 C2 1.354(2)
C1 N1 1.3748(17)
C1 H1 0.93
C2 C3 1.4168(19)
C2 H2 0.93
C3 C4 1.3731(19)
C3 H3 0.93
C4 C5 1.3985(19)
C4 H4 0.93
C5 N1 1.3695(16)
C5 C6 1.4303(18)
C6 O1 1.2410(16)
C6 N3 1.3954(17)
C7 C12 1.3931(19)
C7 C8 1.3951(18)
C7 N3 1.4231(17)
C8 C9 1.3921(19)
C8 H8 0.93
C9 C10 1.383(2)
C9 H9 0.93
C10 C11 1.386(2)
C10 H10 0.93
C11 C12 1.3882(19)
C11 H11 0.93
C12 H12 0.93
N1 N2 1.3274(16)
N2 N3 1.3799(15)
